data_7236128
loop_
_publ_author_name
'Tang, Yongxing'
'He, Chunlin'
'Mitchell, Lauren A.'
'Parrish, Damon A.'
'Shreeve, Jean'ne M.'

_publ_section_title
;
 C--N bonded energetic biheterocyclic compounds with good detonation
 performance and high thermal stability
;
_journal_issue 10
_journal_name_full 'Journal of Materials Chemistry A'
_journal_page_first 3879
_journal_paper_doi 10.1039/C5TA09803C
_journal_volume 4
_journal_year 2016
_chemical_formula_moiety 'C5 H3 N8 O5, H O2'
_chemical_formula_sum 'C5 H4 N8 O7'
_chemical_formula_weight 288.16
_space_group_crystal_system orthorhombic
_space_group_IT_number 29
_space_group_name_Hall 'P 2c -2ac'
_space_group_name_H-M_alt 'P c a 21'
_atom_sites_solution_hydrogens difmap
_audit_creation_method SHELXL-2014/7
_audit_update_record
;
2015-10-31 deposited with the CCDC.
2016-02-12 downloaded from the CCDC.
;
_cell_angle_alpha 90
_cell_angle_beta 90
_cell_angle_gamma 90
_cell_formula_units_Z 8
_cell_length_a 16.562(9)
_cell_length_b 5.114(3)
_cell_length_c 25.032(14)
_cell_measurement_reflns_used 2315
_cell_measurement_temperature 150(2)
_cell_measurement_theta_max 23.38
_cell_measurement_theta_min 3.26
_cell_volume 2120(2)
_computing_cell_refinement 'Bruker APEX2 v2010.3-0 (Bruker, 2009)'
_computing_data_collection 'Bruker APEX2 v2010.3-0 (Bruker, 2009)'
_computing_data_reduction
;
Bruker SAINT v7.68A (Bruker, 2009), Bruker XPREP v2008/2 (Bruker, 2008)
;
_computing_molecular_graphics 'Bruker SHELXTL v2008/4 (Bruker, 2008)'
_computing_publication_material 'Bruker SHELXTL v2008/4 (Bruker, 2008)'
_computing_structure_refinement 'SHELXL-2014/7 (Sheldrick, 2014) within WINGX (Farrugia, 2012)'
_computing_structure_solution 'Bruker SHELXTL v2008/4 (Bruker, 2008)'
_diffrn_ambient_temperature 150(2)
_diffrn_measured_fraction_theta_full 0.999
_diffrn_measured_fraction_theta_max 0.994
_diffrn_measurement_device_type 'Bruker SMART APEX II CCD'
_diffrn_measurement_method '\w scans'
_diffrn_radiation_monochromator graphite
_diffrn_radiation_source 'fine focus sealed tube'
_diffrn_radiation_type MoK\a
_diffrn_radiation_wavelength 0.71073
_diffrn_reflns_av_R_equivalents 0.0881
_diffrn_reflns_av_unetI/netI 0.0834
_diffrn_reflns_Laue_measured_fraction_full 0.999
_diffrn_reflns_Laue_measured_fraction_max 0.994
_diffrn_reflns_limit_h_max 22
_diffrn_reflns_limit_h_min -21
_diffrn_reflns_limit_k_max 6
_diffrn_reflns_limit_k_min -6
_diffrn_reflns_limit_l_max 30
_diffrn_reflns_limit_l_min -33
_diffrn_reflns_number 21718
_diffrn_reflns_point_group_measured_fraction_full 0.969
_diffrn_reflns_point_group_measured_fraction_max 0.948
_diffrn_reflns_theta_full 25.242
_diffrn_reflns_theta_max 28.967
_diffrn_reflns_theta_min 2.591
_exptl_absorpt_coefficient_mu 0.168
_exptl_absorpt_correction_T_max .7458
_exptl_absorpt_correction_T_min .6802
_exptl_absorpt_correction_type multi-scan
_exptl_absorpt_process_details 'SADABS v2008/1 (Bruker, 2008)'
_exptl_crystal_colour colourless
_exptl_crystal_density_diffrn 1.805
_exptl_crystal_description needle
_exptl_crystal_F_000 1168
_exptl_crystal_size_max 0.108
_exptl_crystal_size_mid 0.035
_exptl_crystal_size_min 0.010
_refine_diff_density_max 0.312
_refine_diff_density_min -0.281
_refine_diff_density_rms 0.061
_refine_ls_extinction_method none
_refine_ls_goodness_of_fit_ref 0.894
_refine_ls_hydrogen_treatment refxyz
_refine_ls_matrix_type full
_refine_ls_number_parameters 385
_refine_ls_number_reflns 5298
_refine_ls_number_restraints 9
_refine_ls_restrained_S_all 0.894
_refine_ls_R_factor_all 0.1055
_refine_ls_R_factor_gt 0.0447
_refine_ls_shift/su_max 0.000
_refine_ls_shift/su_mean 0.000
_refine_ls_structure_factor_coef Fsqd
_refine_ls_weighting_details 'w=1/[\s^2^(Fo^2^)+(0.0265P)^2^+2.3952P] where P=(Fo^2^+2Fc^2^)/3'
_refine_ls_weighting_scheme calc
_refine_ls_wR_factor_gt 0.0770
_refine_ls_wR_factor_ref 0.0984
_reflns_Friedel_coverage 0.865
_reflns_Friedel_fraction_full 0.938
_reflns_Friedel_fraction_max 0.900
_reflns_number_gt 3269
_reflns_number_total 5298
_reflns_threshold_expression 'I > 2\s(I)'
_cod_data_source_file c5ta09803c2.cif
_cod_data_source_block shrv283
_cod_database_code 7236128
_shelx_shelxl_version_number 2014/7
_shelx_space_group_comment
;
The symmetry employed for this shelxl refinement is uniquely defined
by the following loop, which should always be used as a source of
symmetry information in preference to the above space-group names.
They are only intended as comments.
;
_shelx_estimated_absorpt_t_min 0.982
_shelx_estimated_absorpt_t_max 0.998

loop_
_space_group_symop_operation_xyz
'x, y, z'
'-x, -y, z+1/2'
'x+1/2, -y, z'
'-x+1/2, y, z+1/2'

loop_
_atom_site_label
_atom_site_type_symbol
_atom_site_fract_x
_atom_site_fract_y
_atom_site_fract_z
_atom_site_U_iso_or_equiv
_atom_site_adp_type
_atom_site_occupancy
_atom_site_site_symmetry_order
_atom_site_calc_flag
_atom_site_refinement_flags_posn
_atom_site_refinement_flags_adp
_atom_site_disorder_assembly
_atom_site_disorder_group
O1A O 0.8126(2) 1.1101(7) 0.67554(17) 0.0300(9) Uani 1 1 d . . . .
O2A O 0.8286(2) 0.7594(8) 0.72339(16) 0.0321(10) Uani 1 1 d . . . .
N3A N 0.7894(3) 0.9012(10) 0.69413(19) 0.0233(11) Uani 1 1 d . . . .
N4A N 0.6617(2) 0.9412(9) 0.64448(18) 0.0190(9) Uani 1 1 d . . . .
C5A C 0.7078(3) 0.8161(9) 0.6806(2) 0.0184(11) Uani 1 1 d . . A 1
C8A C 0.5980(3) 0.7879(10) 0.64544(19) 0.0174(10) Uani 1 1 d . . B 2
N6A N 0.6786(2) 0.6055(8) 0.70340(17) 0.0204(9) Uani 1 1 d . . . .
N7A N 0.6050(3) 0.5885(9) 0.67939(18) 0.0201(9) Uani 1 1 d D . . .
N9A N 0.5290(2) 0.8198(8) 0.61423(17) 0.0175(9) Uani 1 1 d . . . .
C10A C 0.5163(3) 1.0005(10) 0.5756(3) 0.0190(13) Uani 1 1 d . . . .
C11A C 0.4424(3) 0.9390(11) 0.5542(2) 0.0185(11) Uani 1 1 d . . . .
C12A C 0.4157(3) 0.7188(10) 0.5832(2) 0.0172(11) Uani 1 1 d . . . .
N13A N 0.4677(2) 0.6456(8) 0.62012(17) 0.0191(9) Uani 1 1 d . . . .
N14A N 0.4084(3) 1.0763(9) 0.50904(18) 0.0222(10) Uani 1 1 d . . . .
O15A O 0.4357(2) 1.2944(7) 0.49982(16) 0.0303(9) Uani 1 1 d . . . .
O16A O 0.3563(2) 0.9667(8) 0.48268(17) 0.0312(11) Uani 1 1 d . . . .
N17A N 0.3390(3) 0.5798(10) 0.58167(19) 0.0237(10) Uani 1 1 d . . . .
O18A O 0.2822(2) 0.6923(9) 0.56174(18) 0.0438(12) Uani 1 1 d . . . .
O19A O 0.3368(2) 0.3623(8) 0.60177(18) 0.0321(10) Uani 1 1 d . . . .
O1SA O 0.5082(2) 0.2060(8) 0.71321(16) 0.0263(8) Uani 1 1 d D . . .
O1B O 0.5688(2) 0.2561(7) 0.27681(15) 0.0299(10) Uani 1 1 d . . . .
O2B O 0.5540(2) 0.5991(8) 0.32693(16) 0.0282(10) Uani 1 1 d . . . .
N3B N 0.5298(3) 0.3957(9) 0.30767(17) 0.0216(10) Uani 1 1 d . . . .
N4B N 0.4038(2) 0.4320(9) 0.35829(18) 0.0208(9) Uani 1 1 d . . . .
C5B C 0.4492(3) 0.3090(9) 0.3216(2) 0.0181(11) Uani 1 1 d . . C 1
C8B C 0.3403(3) 0.2775(10) 0.3580(2) 0.0186(11) Uani 1 1 d . . D 2
N6B N 0.4194(2) 0.0973(8) 0.29875(16) 0.0191(9) Uani 1 1 d . . . .
N7B N 0.3469(2) 0.0779(9) 0.32368(18) 0.0191(9) Uani 1 1 d D . . .
N9B N 0.2723(2) 0.3096(8) 0.39013(16) 0.0180(9) Uani 1 1 d . . . .
C10B C 0.2608(3) 0.4858(9) 0.4298(3) 0.0164(13) Uani 1 1 d . . . .
C11B C 0.1858(3) 0.4335(11) 0.4492(2) 0.0185(11) Uani 1 1 d . . . .
C12B C 0.1566(3) 0.2223(10) 0.4190(2) 0.0186(11) Uani 1 1 d . . . .
N13B N 0.2088(2) 0.1457(8) 0.38249(17) 0.0195(9) Uani 1 1 d . . . .
N14B N 0.1489(3) 0.5627(9) 0.49454(19) 0.0217(10) Uani 1 1 d . . . .
O15B O 0.1564(2) 0.8014(7) 0.49694(15) 0.0269(8) Uani 1 1 d . . . .
O16B O 0.1151(2) 0.4305(8) 0.52796(17) 0.0328(10) Uani 1 1 d . . . .
N17B N 0.0775(3) 0.0998(10) 0.42006(19) 0.0245(11) Uani 1 1 d . . . .
O18B O 0.0244(2) 0.2175(8) 0.44460(16) 0.0332(9) Uani 1 1 d . . . .
O19B O 0.0693(2) -0.1103(8) 0.39720(17) 0.0324(10) Uani 1 1 d . . . .
O1SB O 0.2492(2) -0.3016(7) 0.28999(16) 0.0273(8) Uani 1 1 d D . . .
H7A H 0.573(3) 0.458(9) 0.688(3) 0.033 Uiso 1 1 d D U . .
H10A H 0.553(3) 1.128(11) 0.563(2) 0.033 Uiso 1 1 d . U . .
H1S H 0.4623(17) 0.216(12) 0.721(2) 0.041 Uiso 1 1 d D U . .
H2S H 0.524(3) 0.138(12) 0.7405(17) 0.041 Uiso 1 1 d D U . .
H7B H 0.314(3) -0.047(9) 0.312(2) 0.033 Uiso 1 1 d D U . .
H10B H 0.301(3) 0.602(11) 0.439(2) 0.033 Uiso 1 1 d . U . .
H3S H 0.2018(16) -0.291(11) 0.284(2) 0.041 Uiso 1 1 d D U . .
H4S H 0.257(3) -0.385(11) 0.2624(17) 0.041 Uiso 1 1 d D U . .

loop_
_atom_site_aniso_label
_atom_site_aniso_U_11
_atom_site_aniso_U_22
_atom_site_aniso_U_33
_atom_site_aniso_U_23
_atom_site_aniso_U_13
_atom_site_aniso_U_12
O1A 0.029(2) 0.030(2) 0.031(2) 0.004(2) 0.0004(18) -0.0076(17)
O2A 0.0224(19) 0.041(2) 0.033(3) 0.009(2) -0.0096(17) -0.0020(17)
N3A 0.020(2) 0.028(3) 0.022(3) 0.001(2) 0.000(2) -0.002(2)
N4A 0.014(2) 0.026(2) 0.017(2) 0.000(2) -0.0011(18) -0.0010(18)
C5A 0.017(3) 0.023(3) 0.015(3) -0.002(2) 0.000(2) -0.002(2)
C8A 0.017(2) 0.022(3) 0.013(3) -0.002(2) 0.000(2) 0.004(2)
N6A 0.015(2) 0.026(2) 0.019(2) 0.002(2) -0.0044(17) -0.0020(19)
N7A 0.017(2) 0.023(2) 0.021(2) 0.002(2) -0.0016(19) -0.0041(18)
N9A 0.015(2) 0.023(2) 0.014(2) 0.0027(18) 0.0010(18) -0.0005(17)
C10A 0.022(3) 0.018(3) 0.018(4) 0.0000(19) 0.001(3) -0.001(2)
C11A 0.021(3) 0.020(2) 0.014(3) -0.001(2) 0.000(2) -0.001(2)
C12A 0.015(2) 0.021(3) 0.016(3) -0.003(2) 0.000(2) -0.0007(19)
N13A 0.016(2) 0.020(2) 0.021(2) -0.0013(18) -0.0001(18) -0.0031(17)
N14A 0.023(2) 0.023(2) 0.020(2) -0.003(2) -0.002(2) 0.005(2)
O15A 0.044(2) 0.0203(19) 0.027(2) 0.0050(17) 0.0000(18) -0.0043(16)
O16A 0.032(2) 0.035(2) 0.027(2) 0.0008(18) -0.0144(19) -0.0031(18)
N17A 0.022(2) 0.026(3) 0.022(3) 0.002(2) -0.004(2) -0.003(2)
O18A 0.023(2) 0.055(3) 0.053(3) 0.020(2) -0.016(2) -0.007(2)
O19A 0.034(2) 0.024(2) 0.039(3) 0.0047(19) 0.0080(18) -0.0073(17)
O1SA 0.0195(18) 0.034(2) 0.026(2) 0.0076(18) 0.0022(17) -0.0019(17)
O1B 0.0211(19) 0.038(2) 0.030(2) -0.008(2) 0.0089(17) -0.0002(16)
O2B 0.028(2) 0.031(2) 0.025(2) -0.005(2) 0.0023(18) -0.0101(18)
N3B 0.020(2) 0.028(3) 0.017(2) 0.001(2) -0.0005(19) -0.002(2)
N4B 0.019(2) 0.025(2) 0.018(2) -0.002(2) -0.0006(19) -0.0001(19)
C5B 0.017(3) 0.022(3) 0.015(3) 0.000(2) -0.001(2) 0.000(2)
C8B 0.020(2) 0.020(3) 0.016(3) 0.001(2) 0.001(2) 0.000(2)
N6B 0.017(2) 0.023(2) 0.017(2) -0.0020(19) 0.0018(18) 0.0006(18)
N7B 0.014(2) 0.023(2) 0.021(2) -0.004(2) 0.0044(18) -0.0013(18)
N9B 0.017(2) 0.020(2) 0.017(2) 0.0020(18) 0.0025(18) -0.0003(17)
C10B 0.018(3) 0.018(3) 0.013(3) 0.0017(19) -0.001(2) -0.001(2)
C11B 0.018(3) 0.021(3) 0.016(3) -0.001(3) -0.001(2) 0.003(2)
C12B 0.021(3) 0.020(3) 0.015(3) 0.003(2) -0.002(2) -0.001(2)
N13B 0.020(2) 0.024(2) 0.015(2) -0.0011(18) -0.0019(18) -0.0021(18)
N14B 0.021(2) 0.026(2) 0.018(3) -0.004(2) -0.001(2) 0.003(2)
O15B 0.036(2) 0.0217(19) 0.023(2) -0.0037(16) -0.0033(17) 0.0060(16)
O16B 0.037(2) 0.040(2) 0.021(2) 0.001(2) 0.0132(18) -0.0114(19)
N17B 0.024(3) 0.028(3) 0.022(3) 0.006(2) -0.001(2) -0.004(2)
O18B 0.023(2) 0.044(3) 0.032(2) 0.002(2) 0.0057(18) -0.0021(18)
O19B 0.036(2) 0.030(2) 0.031(3) -0.0025(19) -0.0059(18) -0.0100(17)
O1SB 0.0197(17) 0.031(2) 0.031(2) -0.0096(19) 0.0004(18) -0.0014(17)

loop_
_atom_type_symbol
_atom_type_description
_atom_type_scat_dispersion_real
_atom_type_scat_dispersion_imag
_atom_type_scat_source
C C 0.0033 0.0016 'International Tables Vol C Tables 4.2.6.8 and 6.1.1.4'
N N 0.0061 0.0033 'International Tables Vol C Tables 4.2.6.8 and 6.1.1.4'
O O 0.0106 0.0060 'International Tables Vol C Tables 4.2.6.8 and 6.1.1.4'
H H 0.0000 0.0000 'International Tables Vol C Tables 4.2.6.8 and 6.1.1.4'

loop_
_geom_angle_atom_site_label_1
_geom_angle_atom_site_label_2
_geom_angle_atom_site_label_3
_geom_angle
O2A N3A O1A 125.4(4)
O2A N3A C5A 117.1(4)
O1A N3A C5A 117.5(4)
N6A C5A N4A 118.2(4)
N6A C5A N3A 119.1(4)
N4A C5A N3A 122.7(4)
N4A C8A N7A 113.5(4)
N4A C8A N9A 125.3(5)
N7A C8A N9A 121.2(4)
C5A N6A N7A 101.0(4)
C8A N7A N6A 108.1(4)
C8A N7A H7A 134(4)
N6A N7A H7A 118(4)
C10A N9A N13A 114.1(4)
C10A N9A C8A 127.4(4)
N13A N9A C8A 118.4(4)
N9A C10A C11A 105.1(5)
N9A C10A H10A 127(3)
C11A C10A H10A 128(3)
C10A C11A C12A 105.1(5)
C10A C11A N14A 122.8(5)
C12A C11A N14A 132.0(5)
N13A C12A C11A 112.6(4)
N13A C12A N17A 116.7(5)
C11A C12A N17A 130.5(5)
C12A N13A N9A 103.1(4)
O16A N14A O15A 125.2(5)
O16A N14A C11A 118.3(5)
O15A N14A C11A 116.5(4)
O18A N17A O19A 125.4(5)
O18A N17A C12A 117.2(5)
O19A N17A C12A 117.4(4)
H1S O1SA H2S 97(4)
O2B N3B O1B 124.8(4)
O2B N3B C5B 118.1(4)
O1B N3B C5B 117.1(4)
N6B C5B N4B 118.1(5)
N6B C5B N3B 119.4(4)
N4B C5B N3B 122.5(4)
N4B C8B N7B 113.4(4)
N4B C8B N9B 124.8(5)
N7B C8B N9B 121.8(4)
C5B N6B N7B 101.1(4)
C8B N7B N6B 108.2(4)
C8B N7B H7B 135(4)
N6B N7B H7B 116(4)
C10B N9B N13B 113.9(4)
C10B N9B C8B 128.0(4)
N13B N9B C8B 118.1(4)
N9B C10B C11B 105.0(5)
N9B C10B H10B 121(4)
C11B C10B H10B 134(4)
C10B C11B C12B 105.9(5)
C10B C11B N14B 125.0(5)
C12B C11B N14B 128.9(5)
N13B C12B C11B 112.1(4)
N13B C12B N17B 118.5(5)
C11B C12B N17B 129.2(5)
C12B N13B N9B 103.1(4)
O16B N14B O15B 124.5(5)
O16B N14B C11B 118.8(5)
O15B N14B C11B 116.7(5)
O19B N17B O18B 125.8(5)
O19B N17B C12B 117.9(5)
O18B N17B C12B 116.3(5)
H3S O1SB H4S 92(3)

loop_
_geom_bond_atom_site_label_1
_geom_bond_atom_site_label_2
_geom_bond_distance
O1A N3A 1.227(6)
O2A N3A 1.218(6)
N3A C5A 1.460(6)
N4A C8A 1.314(6)
N4A C5A 1.346(6)
C5A N6A 1.312(6)
C8A N7A 1.332(6)
C8A N9A 1.394(6)
N6A N7A 1.361(6)
N7A H7A 0.88(3)
N9A C10A 1.353(7)
N9A N13A 1.359(5)
C10A C11A 1.374(8)
C10A H10A 0.95(6)
C11A C12A 1.411(7)
C11A N14A 1.444(7)
C12A N13A 1.317(6)
C12A N17A 1.455(6)
N14A O16A 1.222(6)
N14A O15A 1.226(6)
N17A O18A 1.211(6)
N17A O19A 1.222(6)
O1SA H1S 0.79(3)
O1SA H2S 0.81(3)
O1B N3B 1.234(5)
O2B N3B 1.215(6)
N3B C5B 1.448(6)
N4B C8B 1.316(6)
N4B C5B 1.344(6)
C5B N6B 1.320(6)
C8B N7B 1.338(6)
C8B N9B 1.394(6)
N6B N7B 1.357(6)
N7B H7B 0.89(3)
N9B C10B 1.354(7)
N9B N13B 1.359(6)
C10B C11B 1.360(8)
C10B H10B 0.93(6)
C11B C12B 1.404(7)
C11B N14B 1.449(7)
C12B N13B 1.317(7)
C12B N17B 1.453(7)
N14B O16B 1.213(6)
N14B O15B 1.229(5)
N17B O19B 1.225(6)
N17B O18B 1.230(6)
O1SB H3S 0.80(3)
O1SB H4S 0.82(3)

loop_
_geom_hbond_atom_site_label_D
_geom_hbond_atom_site_label_H
_geom_hbond_atom_site_label_A
_geom_hbond_distance_DH
_geom_hbond_distance_HA
_geom_hbond_distance_DA
_geom_hbond_angle_DHA
_geom_hbond_site_symmetry_A
O1SA H1S O2A 0.79(3) 2.22(3) 2.989(5) 166(6) 3_465
O1SA H2S N6B 0.81(3) 2.11(3) 2.904(6) 166(6) 2_655
O1SB H3S O1B 0.80(3) 2.22(3) 3.015(5) 173(6) 3_455
O1SB H4S O2A 0.82(3) 2.58(5) 3.150(5) 128(5) 2_654
O1SB H4S N6A 0.82(3) 2.14(3) 2.923(6) 159(5) 2_654
N7A H7A O1SA 0.88(3) 1.79(3) 2.667(6) 174(7) .
N7B H7B O1SB 0.89(3) 1.78(3) 2.664(6) 178(6) .
C10A H10A O15B 0.95(6) 2.41(6) 3.208(7) 142(5) 3_575
C10B H10B O16A 0.93(6) 2.34(6) 3.210(7) 156(5) .

loop_
_geom_torsion_atom_site_label_1
_geom_torsion_atom_site_label_2
_geom_torsion_atom_site_label_3
_geom_torsion_atom_site_label_4
_geom_torsion
O2A N3A C5A N6A 5.2(7)
O1A N3A C5A N6A -174.2(5)
O2A N3A C5A N4A -173.0(5)
O1A N3A C5A N4A 7.5(7)
N4A C5A N6A N7A 0.4(6)
N3A C5A N6A N7A -177.9(4)
N4A C8A N7A N6A -0.1(6)
N9A C8A N7A N6A 179.0(4)
N4A C8A N9A C10A 4.2(8)
N7A C8A N9A C10A -174.8(5)
N4A C8A N9A N13A -179.5(5)
N7A C8A N9A N13A 1.6(7)
N13A N9A C10A C11A -0.9(6)
C8A N9A C10A C11A 175.6(5)
N9A C10A C11A C12A 0.4(6)
N9A C10A C11A N14A -176.0(5)
C10A C11A C12A N13A 0.1(6)
N14A C11A C12A N13A 176.2(5)
C10A C11A C12A N17A 174.2(5)
N14A C11A C12A N17A -9.8(10)
C11A C12A N13A N9A -0.7(5)
N17A C12A N13A N9A -175.6(4)
C10A N9A N13A C12A 1.0(5)
C8A N9A N13A C12A -175.9(4)
C10A C11A N14A O16A 158.5(5)
C12A C11A N14A O16A -16.9(8)
C10A C11A N14A O15A -20.3(7)
C12A C11A N14A O15A 164.3(5)
N13A C12A N17A O18A 156.2(5)
C11A C12A N17A O18A -17.7(9)
N13A C12A N17A O19A -22.0(7)
C11A C12A N17A O19A 164.1(5)
O2B N3B C5B N6B 175.9(5)
O1B N3B C5B N6B -4.0(7)
O2B N3B C5B N4B -6.1(7)
O1B N3B C5B N4B 174.0(5)
N4B C5B N6B N7B -0.7(5)
N3B C5B N6B N7B 177.4(4)
N4B C8B N7B N6B -0.3(6)
N9B C8B N7B N6B -179.3(4)
N4B C8B N9B C10B -5.8(8)
N7B C8B N9B C10B 173.1(5)
N4B C8B N9B N13B 175.1(5)
N7B C8B N9B N13B -6.0(7)
N13B N9B C10B C11B 0.1(6)
C8B N9B C10B C11B -179.0(5)
N9B C10B C11B C12B 0.2(6)
N9B C10B C11B N14B 176.0(5)
C10B C11B C12B N13B -0.6(6)
N14B C11B C12B N13B -176.1(5)
C10B C11B C12B N17B -174.9(5)
N14B C11B C12B N17B 9.6(9)
C11B C12B N13B N9B 0.6(5)
N17B C12B N13B N9B 175.7(4)
C10B N9B N13B C12B -0.5(5)
C8B N9B N13B C12B 178.8(4)
C10B C11B N14B O16B -134.2(6)
C12B C11B N14B O16B 40.5(8)
C10B C11B N14B O15B 43.9(7)
C12B C11B N14B O15B -141.4(5)
N13B C12B N17B O19B 18.5(7)
C11B C12B N17B O19B -167.4(5)
N13B C12B N17B O18B -162.1(5)
C11B C12B N17B O18B 12.0(8)
